data_7043435
loop_
_publ_author_name
'Camp, Cl\'ement'
'Toniolo, Davide'
'Andrez, Julie'
'P\'ecaut, Jacques'
'Mazzanti, Marinella'

_publ_section_title
;
 A versatile route to homo- and hetero-bimetallic 5f--5f and 3d--5f
 complexes supported by a redox active ligand framework
;
_journal_name_full 'Dalton Trans.'
_journal_paper_doi 10.1039/C7DT01993A
_journal_year 2017
_chemical_formula_moiety 'C55 H43 Co N7 O4 U, 2(C5 H5 N)'
_chemical_formula_sum 'C65 H53 Co N9 O4 U'
_chemical_formula_weight 1321.12
_space_group_crystal_system monoclinic
_space_group_IT_number 14
_space_group_name_Hall '-P 2yn'
_space_group_name_H-M_alt 'P 1 21/n 1'
_symmetry_space_group_name_Hall '-P 2yn'
_symmetry_space_group_name_H-M 'P 1 21/n 1'
_atom_sites_solution_hydrogens geom
_atom_sites_solution_primary direct
_atom_sites_solution_secondary difmap
_audit_creation_method SHELXL-2016/6
_audit_update_record
;
2017-03-20 deposited with the CCDC.
2017-06-08 downloaded from the CCDC.
;
_cell_angle_alpha 90
_cell_angle_beta 104.034(2)
_cell_angle_gamma 90
_cell_formula_units_Z 4
_cell_length_a 11.6829(2)
_cell_length_b 23.5857(4)
_cell_length_c 20.1120(4)
_cell_measurement_reflns_used 30933
_cell_measurement_temperature 100.01(10)
_cell_measurement_theta_max 29.3910
_cell_measurement_theta_min 3.6680
_cell_volume 5376.44(17)
_computing_cell_refinement 'CrysAlisPro 1.171.38.43 (Rigaku OD, 2015)'
_computing_data_collection 'CrysAlisPro 1.171.38.43 (Rigaku OD, 2015)'
_computing_data_reduction 'CrysAlisPro 1.171.38.43 (Rigaku OD, 2015)'
_computing_molecular_graphics 'Olex2 (Dolomanov et al., 2009)'
_computing_publication_material 'CIFTAB (Sheldrick, 2016)'
_computing_structure_refinement 'SHELXL-2016/6 (Sheldrick, 2016)'
_computing_structure_solution 'SHELXT 2014/5 (Sheldrick, 2014)'
_diffrn_ambient_environment N~2~
_diffrn_ambient_temperature 100.01(10)
_diffrn_detector 'CCD plate'
_diffrn_detector_area_resol_mean 5.1333
_diffrn_detector_type Atlas
_diffrn_measured_fraction_theta_full 0.998
_diffrn_measured_fraction_theta_max 0.913
_diffrn_measurement_details
;
List of Runs (angles in degrees, time in seconds):

  # Type    Start    End  Width  t~exp~   \w     \q     \k     \f   Frames
#--------------------------------------------------------------------------
  1  \w    -10.00  16.00   1.00   27.00    --   10.47  77.00 -90.00   26
  2  \w     62.00  87.00   1.00   27.00    --   10.47  77.00 -90.00   25
  3  \w     51.00  81.00   1.00   27.00    --   10.47 178.00  30.00   30
  4  \w    -64.00  39.00   1.00   27.00    --   10.47 -77.00-150.00  103
  5  \w    -46.00 -17.00   1.00   27.00    --   10.47 -77.00 -90.00   29
  6  \w     52.00  78.00   1.00   27.00    --   10.47 178.00-180.00   26
  7  \w    -12.00  83.00   1.00   27.00    --   10.47  37.00   0.00   95
  8  \w     10.00  35.00   1.00   27.00    --   10.47 -37.00 -90.00   25
  9  \w    -21.00  84.00   1.00   27.00    --   10.47  77.00  90.00  105
;
_diffrn_measurement_device 'four-circle diffractometer'
_diffrn_measurement_device_type 'SuperNova, Dual, Cu at zero, Atlas'
_diffrn_measurement_method '\w scans'
_diffrn_radiation_monochromator mirror
_diffrn_radiation_probe x-ray
_diffrn_radiation_type 'Mo K\a'
_diffrn_radiation_wavelength 0.71073
_diffrn_reflns_av_R_equivalents 0.0344
_diffrn_reflns_av_unetI/netI 0.0318
_diffrn_reflns_Laue_measured_fraction_full 0.998
_diffrn_reflns_Laue_measured_fraction_max 0.913
_diffrn_reflns_limit_h_max 15
_diffrn_reflns_limit_h_min -15
_diffrn_reflns_limit_k_max 31
_diffrn_reflns_limit_k_min -31
_diffrn_reflns_limit_l_max 27
_diffrn_reflns_limit_l_min -27
_diffrn_reflns_number 70018
_diffrn_reflns_point_group_measured_fraction_full 0.998
_diffrn_reflns_point_group_measured_fraction_max 0.913
_diffrn_reflns_theta_full 25.242
_diffrn_reflns_theta_max 29.509
_diffrn_reflns_theta_min 3.325
_diffrn_source 'micro-focus sealed X-ray tube'
_diffrn_source_type 'SuperNova (Mo) X-ray Source'
_exptl_absorpt_coefficient_mu 3.377
_exptl_absorpt_correction_T_max 0.776
_exptl_absorpt_correction_T_min 0.724
_exptl_absorpt_correction_type gaussian
_exptl_absorpt_process_details
;
CrysAlisPro 1.171.38.43 (Rigaku Oxford Diffraction, 2015)
Numerical absorption correction based on gaussian integration over
a multifaceted crystal model.
Empirical absorption correction using spherical harmonics,
implemented in SCALE3 ABSPACK scaling algorithm.
;
_exptl_crystal_colour red
_exptl_crystal_density_diffrn 1.632
_exptl_crystal_description prism
_exptl_crystal_F_000 2628
_exptl_crystal_size_max 0.138
_exptl_crystal_size_mid 0.109
_exptl_crystal_size_min 0.098
_refine_diff_density_max 0.729
_refine_diff_density_min -0.682
_refine_diff_density_rms 0.097
_refine_ls_extinction_method none
_refine_ls_goodness_of_fit_ref 1.050
_refine_ls_hydrogen_treatment constr
_refine_ls_matrix_type full
_refine_ls_number_parameters 752
_refine_ls_number_reflns 13687
_refine_ls_number_restraints 186
_refine_ls_restrained_S_all 1.052
_refine_ls_R_factor_all 0.0375
_refine_ls_R_factor_gt 0.0277
_refine_ls_shift/su_max 0.002
_refine_ls_shift/su_mean 0.000
_refine_ls_structure_factor_coef Fsqd
_refine_ls_weighting_details 'w=1/[\s^2^(Fo^2^)+(0.0176P)^2^+8.9402P] where P=(Fo^2^+2Fc^2^)/3'
_refine_ls_weighting_scheme calc
_refine_ls_wR_factor_gt 0.0543
_refine_ls_wR_factor_ref 0.0572
_reflns_Friedel_coverage 0.000
_reflns_number_gt 11871
_reflns_number_total 13687
_reflns_threshold_expression 'I > 2\s(I)'
_cod_data_source_file c7dt01993a2.cif
_cod_data_source_block shelx
_cod_original_cell_volume 5376.44(18)
_cod_database_code 7043435
_shelx_shelxl_version_number 2016/6
_shelx_space_group_comment
;
The symmetry employed for this shelxl refinement is uniquely defined
by the following loop, which should always be used as a source of
symmetry information in preference to the above space-group names.
They are only intended as comments.
;

loop_
_space_group_symop_operation_xyz
'x, y, z'
'-x+1/2, y+1/2, -z+1/2'
'-x, -y, -z'
'x-1/2, -y-1/2, z-1/2'

loop_
_atom_site_label
_atom_site_type_symbol
_atom_site_fract_x
_atom_site_fract_y
_atom_site_fract_z
_atom_site_U_iso_or_equiv
_atom_site_adp_type
_atom_site_occupancy
_atom_site_site_symmetry_order
_atom_site_calc_flag
_atom_site_refinement_flags_posn
_atom_site_refinement_flags_adp
_atom_site_refinement_flags_occupancy
_atom_site_disorder_assembly
_atom_site_disorder_group
U1 U 0.36123(2) 0.10017(2) 0.32645(2) 0.01280(3) Uani 1 1 d . . . . .
Co1 Co 0.09807(3) 0.14311(2) 0.26659(2) 0.01465(7) Uani 1 1 d . . . . .
O1 O 0.47794(15) 0.02307(7) 0.35664(9) 0.0155(4) Uani 1 1 d . . . . .
O2 O 0.48832(15) 0.15397(8) 0.29337(9) 0.0165(4) Uani 1 1 d . . . . .
O3 O 0.20187(17) 0.04330(9) 0.31064(10) 0.0233(4) Uani 1 1 d . . . . .
O4 O 0.01955(16) 0.21107(7) 0.22339(10) 0.0186(4) Uani 1 1 d . . . . .
N1 N 0.38195(19) 0.04799(9) 0.21906(11) 0.0155(4) Uani 1 1 d . . . . .
N2 N 0.24330(19) 0.13901(9) 0.22114(11) 0.0150(4) Uani 1 1 d . . . . .
N3 N 0.25054(19) 0.11097(9) 0.42315(11) 0.0153(4) Uani 1 1 d . . . . .
N4 N 0.25078(18) 0.19022(9) 0.33053(11) 0.0140(4) Uani 1 1 d . . . . .
N5 N 0.51171(19) 0.12737(9) 0.44375(11) 0.0164(5) Uani 1 1 d . . . . .
N6 N -0.0287(2) 0.09078(10) 0.19984(12) 0.0194(5) Uani 1 1 d . . . . .
N7 N -0.00895(19) 0.14238(9) 0.33828(11) 0.0171(5) Uani 1 1 d . . . . .
N8 N -0.0407(3) 0.44304(12) 0.43239(15) 0.0468(8) Uani 1 1 d . . . . .
C1 C 0.5691(2) 0.00300(10) 0.33608(14) 0.0146(5) Uani 1 1 d . . . . .
C2 C 0.6619(2) -0.02368(11) 0.38282(14) 0.0168(5) Uani 1 1 d . . . . .
H2 H 0.657623 -0.028211 0.429091 0.020 Uiso 1 1 calc R U . . .
C3 C 0.7600(2) -0.04359(12) 0.36268(15) 0.0217(6) Uani 1 1 d . . . . .
H3 H 0.822407 -0.061009 0.395476 0.026 Uiso 1 1 calc R U . . .
C4 C 0.7682(2) -0.03840(12) 0.29506(15) 0.0226(6) Uani 1 1 d . . . . .
H4 H 0.836726 -0.051009 0.281860 0.027 Uiso 1 1 calc R U . . .
C5 C 0.6758(2) -0.01479(11) 0.24779(15) 0.0202(6) Uani 1 1 d . . . . .
H5 H 0.679764 -0.012643 0.201226 0.024 Uiso 1 1 calc R U . . .
C6 C 0.5757(2) 0.00627(10) 0.26641(13) 0.0153(5) Uani 1 1 d . . . . .
C7 C 0.4777(2) 0.02435(11) 0.21150(14) 0.0168(5) Uani 1 1 d . . . . .
H7 H 0.484420 0.018276 0.165913 0.020 Uiso 1 1 calc R U . . .
C8 C 0.2880(2) 0.05710(11) 0.16007(13) 0.0177(5) Uani 1 1 d . . . . .
C9 C 0.2572(3) 0.01763(13) 0.10659(14) 0.0240(6) Uani 1 1 d . . . . .
H9 H 0.300257 -0.016724 0.108413 0.029 Uiso 1 1 calc R U . . .
C10 C 0.1639(3) 0.02884(14) 0.05127(15) 0.0278(7) Uani 1 1 d . . . . .
H10 H 0.141538 0.001840 0.015419 0.033 Uiso 1 1 calc R U . . .
C11 C 0.1031(3) 0.07963(14) 0.04822(15) 0.0278(7) Uani 1 1 d . . . . .
H11 H 0.041094 0.087952 0.009256 0.033 Uiso 1 1 calc R U . . .
C12 C 0.1321(2) 0.11850(13) 0.10162(14) 0.0229(6) Uani 1 1 d . . . . .
H12 H 0.090723 0.153448 0.098590 0.027 Uiso 1 1 calc R U . . .
C13 C 0.2218(2) 0.10638(11) 0.15975(13) 0.0173(5) Uani 1 1 d . . . . .
C14 C 0.2723(2) 0.19926(11) 0.21190(13) 0.0154(5) Uani 1 1 d . . . . .
H14 H 0.209937 0.215218 0.173325 0.018 Uiso 1 1 calc R U . . .
C15 C 0.3911(2) 0.20689(11) 0.19470(13) 0.0162(5) Uani 1 1 d . . . . .
C16 C 0.4012(2) 0.23950(11) 0.13883(14) 0.0190(5) Uani 1 1 d . . . . .
H16 H 0.332127 0.255443 0.109959 0.023 Uiso 1 1 calc R U . . .
C17 C 0.5098(3) 0.24940(12) 0.12412(15) 0.0233(6) Uani 1 1 d . . . . .
H17 H 0.515094 0.272674 0.086436 0.028 Uiso 1 1 calc R U . . .
C18 C 0.6099(3) 0.22493(12) 0.16503(15) 0.0251(6) Uani 1 1 d . . . . .
H18 H 0.684218 0.230817 0.154828 0.030 Uiso 1 1 calc R U . . .
C19 C 0.6025(2) 0.19177(12) 0.22097(15) 0.0212(6) Uani 1 1 d . . . . .
H19 H 0.671578 0.174590 0.248311 0.025 Uiso 1 1 calc R U . . .
C20 C 0.4942(2) 0.18362(11) 0.23710(13) 0.0163(5) Uani 1 1 d . . . . .
C21 C 0.1668(2) 0.00536(12) 0.35090(15) 0.0211(6) Uani 1 1 d . . . . .
C22 C 0.1323(2) -0.04914(13) 0.32549(16) 0.0264(6) Uani 1 1 d . . . . .
H22 H 0.135758 -0.058853 0.280180 0.032 Uiso 1 1 calc R U . . .
C23 C 0.0934(3) -0.08875(13) 0.36560(17) 0.0291(7) Uani 1 1 d . . . . .
H23 H 0.072005 -0.125610 0.347858 0.035 Uiso 1 1 calc R U . . .
C24 C 0.0853(3) -0.07545(13) 0.43127(17) 0.0279(7) Uani 1 1 d . . . . .
H24 H 0.057864 -0.102817 0.458431 0.033 Uiso 1 1 calc R U . . .
C25 C 0.1173(2) -0.02217(12) 0.45678(15) 0.0232(6) Uani 1 1 d . . . . .
H25 H 0.110358 -0.012789 0.501580 0.028 Uiso 1 1 calc R U . . .
C26 C 0.1598(2) 0.01859(11) 0.41821(14) 0.0195(6) Uani 1 1 d . . . . .
C27 C 0.1875(2) 0.07502(11) 0.44640(13) 0.0173(5) Uani 1 1 d . . . . .
H27 H 0.157236 0.085958 0.484265 0.021 Uiso 1 1 calc R U . . .
C28 C 0.2661(2) 0.16741(11) 0.44897(14) 0.0162(5) Uani 1 1 d . . . . .
C29 C 0.2892(2) 0.18070(11) 0.51785(14) 0.0191(6) Uani 1 1 d . . . . .
H29 H 0.285926 0.151873 0.550336 0.023 Uiso 1 1 calc R U . . .
C30 C 0.3172(2) 0.23585(12) 0.53992(14) 0.0215(6) Uani 1 1 d . . . . .
H30 H 0.332857 0.245158 0.587228 0.026 Uiso 1 1 calc R U . . .
C31 C 0.3218(2) 0.27710(11) 0.49155(14) 0.0206(6) Uani 1 1 d . . . . .
H31 H 0.341358 0.314922 0.506233 0.025 Uiso 1 1 calc R U . . .
C32 C 0.2986(2) 0.26443(11) 0.42209(14) 0.0179(5) Uani 1 1 d . . . . .
H32 H 0.301902 0.293738 0.390202 0.021 Uiso 1 1 calc R U . . .
C33 C 0.2702(2) 0.20884(11) 0.39823(13) 0.0150(5) Uani 1 1 d . . . . .
C34 C 0.2680(2) 0.23242(10) 0.27950(13) 0.0144(5) Uani 1 1 d . . . . .
H34 H 0.346502 0.250884 0.297487 0.017 Uiso 1 1 calc R U . . .
C35 C 0.1752(2) 0.27874(11) 0.26283(13) 0.0148(5) Uani 1 1 d . . . . .
C36 C 0.2070(2) 0.33564(11) 0.26839(13) 0.0172(5) Uani 1 1 d . . . . .
H36 H 0.287713 0.345412 0.285291 0.021 Uiso 1 1 calc R U . . .
C37 C 0.1239(2) 0.37875(11) 0.24990(14) 0.0192(6) Uani 1 1 d . . . . .
H37 H 0.147713 0.417364 0.253259 0.023 Uiso 1 1 calc R U . . .
C38 C 0.0060(2) 0.36444(11) 0.22653(14) 0.0201(6) Uani 1 1 d . . . . .
H38 H -0.051822 0.393426 0.214779 0.024 Uiso 1 1 calc R U . . .
C39 C -0.0277(2) 0.30837(11) 0.22027(13) 0.0178(5) Uani 1 1 d . . . . .
H39 H -0.109136 0.299348 0.205073 0.021 Uiso 1 1 calc R U . . .
C40 C 0.0551(2) 0.26410(11) 0.23575(13) 0.0167(5) Uani 1 1 d . . . . .
C41 C 0.5331(2) 0.08995(11) 0.49538(14) 0.0182(5) Uani 1 1 d . . . . .
H41 H 0.510602 0.051590 0.485412 0.022 Uiso 1 1 calc R U . . .
C42 C 0.5864(2) 0.10429(12) 0.56258(14) 0.0215(6) Uani 1 1 d . . . . .
H42 H 0.600181 0.076490 0.597815 0.026 Uiso 1 1 calc R U . . .
C43 C 0.6191(2) 0.16022(12) 0.57695(14) 0.0223(6) Uani 1 1 d . . . . .
H43 H 0.654344 0.171756 0.622579 0.027 Uiso 1 1 calc R U . . .
C44 C 0.5996(2) 0.19895(12) 0.52402(14) 0.0205(6) Uani 1 1 d . . . . .
H44 H 0.622777 0.237403 0.532559 0.025 Uiso 1 1 calc R U . . .
C45 C 0.5461(2) 0.18114(11) 0.45848(14) 0.0174(5) Uani 1 1 d . . . . .
H45 H 0.533146 0.208076 0.422302 0.021 Uiso 1 1 calc R U . . .
C46 C -0.0113(3) 0.03690(13) 0.18331(15) 0.0251(6) Uani 1 1 d . . . . .
H46 H 0.062866 0.019754 0.202644 0.030 Uiso 1 1 calc R U . . .
C47 C -0.0970(3) 0.00528(15) 0.13927(17) 0.0351(8) Uani 1 1 d . . . . .
H47 H -0.082147 -0.032969 0.129169 0.042 Uiso 1 1 calc R U . . .
C48 C -0.2042(3) 0.03013(17) 0.11028(16) 0.0396(9) Uani 1 1 d . . . . .
H48 H -0.264476 0.009455 0.079654 0.047 Uiso 1 1 calc R U . . .
C49 C -0.2221(3) 0.08533(16) 0.12659(17) 0.0371(8) Uani 1 1 d . . . . .
H49 H -0.295175 0.103484 0.107265 0.045 Uiso 1 1 calc R U . . .
C50 C -0.1333(2) 0.11424(14) 0.17120(16) 0.0268(6) Uani 1 1 d . . . . .
H50 H -0.146810 0.152456 0.182105 0.032 Uiso 1 1 calc R U . . .
C51 C -0.0837(2) 0.10049(12) 0.34443(14) 0.0208(6) Uani 1 1 d . . . . .
H51 H -0.077381 0.065164 0.322910 0.025 Uiso 1 1 calc R U . . .
C52 C -0.1693(3) 0.10663(13) 0.38070(16) 0.0295(7) Uani 1 1 d . . . . .
H52 H -0.222487 0.076587 0.382812 0.035 Uiso 1 1 calc R U . . .
C53 C -0.1760(3) 0.15728(15) 0.41379(19) 0.0370(8) Uani 1 1 d . . . . .
H53 H -0.233404 0.162447 0.439617 0.044 Uiso 1 1 calc R U . . .
C54 C -0.0990(3) 0.20015(14) 0.40904(17) 0.0327(7) Uani 1 1 d . . . . .
H54 H -0.101351 0.235203 0.431950 0.039 Uiso 1 1 calc R U . . .
C55 C -0.0182(2) 0.19123(12) 0.37028(15) 0.0222(6) Uani 1 1 d . . . . .
H55 H 0.033600 0.221344 0.366095 0.027 Uiso 1 1 calc R U . . .
C56 C 0.0126(3) 0.40657(14) 0.39888(18) 0.0383(8) Uani 1 1 d . . . . .
H56 H 0.020020 0.416962 0.354479 0.046 Uiso 1 1 calc R U . . .
C57 C 0.0570(3) 0.35543(13) 0.42430(17) 0.0304(7) Uani 1 1 d . . . . .
H57 H 0.094521 0.331176 0.398348 0.036 Uiso 1 1 calc R U . . .
C58 C 0.0464(3) 0.33974(13) 0.48831(17) 0.0297(7) Uani 1 1 d . . . . .
H58 H 0.077984 0.304739 0.507896 0.036 Uiso 1 1 calc R U . . .
C59 C -0.0113(3) 0.37583(14) 0.52389(16) 0.0285(7) Uani 1 1 d . . . . .
H59 H -0.023111 0.365516 0.567405 0.034 Uiso 1 1 calc R U . . .
C60 C -0.0507(3) 0.42670(14) 0.49445(17) 0.0362(8) Uani 1 1 d . . . . .
H60 H -0.087527 0.452013 0.519600 0.043 Uiso 1 1 calc R U . . .
N9A N 0.5088(2) 0.32062(19) 0.34503(19) 0.0384(13) Uani 0.655(8) 1 d G U P A 1
C61A C 0.5770(4) 0.32899(19) 0.41123(16) 0.0389(16) Uani 0.655(8) 1 d G U P A 1
H61A H 0.541521 0.327425 0.448982 0.047 Uiso 0.655(8) 1 calc R U P A 1
C62A C 0.6971(4) 0.3397(2) 0.4222(2) 0.065(2) Uani 0.655(8) 1 d G U P A 1
H62A H 0.743777 0.345391 0.467424 0.078 Uiso 0.655(8) 1 calc R U P A 1
C63A C 0.7491(2) 0.3420(3) 0.3669(4) 0.075(3) Uani 0.655(8) 1 d G U P A 1
H63A H 0.831185 0.349257 0.374429 0.090 Uiso 0.655(8) 1 calc R U P A 1
C64A C 0.6809(4) 0.3336(2) 0.3007(3) 0.0431(17) Uani 0.655(8) 1 d G U P A 1
H64A H 0.716337 0.335156 0.262991 0.052 Uiso 0.655(8) 1 calc R U P A 1
C65A C 0.5607(4) 0.32291(19) 0.28979(15) 0.0346(14) Uani 0.655(8) 1 d G U P A 1
H65A H 0.514080 0.317190 0.244548 0.042 Uiso 0.655(8) 1 calc R U P A 1
N9B N 0.7329(7) 0.3247(5) 0.3948(4) 0.072(3) Uani 0.345(8) 1 d G U P A 2
C61B C 0.7342(7) 0.3255(5) 0.3259(5) 0.068(4) Uani 0.345(8) 1 d G U P A 2
H61B H 0.805699 0.318597 0.312678 0.081 Uiso 0.345(8) 1 calc R U P A 2
C62B C 0.6309(10) 0.3363(4) 0.2764(3) 0.057(4) Uani 0.345(8) 1 d G U P A 2
H62B H 0.631809 0.336895 0.229249 0.069 Uiso 0.345(8) 1 calc R U P A 2
C63B C 0.5263(6) 0.3464(5) 0.2957(5) 0.064(3) Uani 0.345(8) 1 d G U P A 2
H63B H 0.455724 0.353846 0.261842 0.077 Uiso 0.345(8) 1 calc R U P A 2
C64B C 0.5250(7) 0.3456(5) 0.3646(6) 0.056(3) Uani 0.345(8) 1 d G U P A 2
H64B H 0.453528 0.352499 0.377863 0.067 Uiso 0.345(8) 1 calc R U P A 2
C65B C 0.6283(10) 0.3347(5) 0.4142(4) 0.046(3) Uani 0.345(8) 1 d G U P A 2
H65B H 0.627418 0.334201 0.461292 0.055 Uiso 0.345(8) 1 calc R U P A 2

loop_
_atom_site_aniso_label
_atom_site_aniso_U_11
_atom_site_aniso_U_22
_atom_site_aniso_U_33
_atom_site_aniso_U_23
_atom_site_aniso_U_13
_atom_site_aniso_U_12
U1 0.01475(5) 0.01389(5) 0.00970(5) 0.00008(4) 0.00283(3) 0.00331(4)
Co1 0.01554(16) 0.01398(17) 0.01484(17) 0.00048(13) 0.00448(14) 0.00058(13)
O1 0.0183(9) 0.0156(9) 0.0131(9) -0.0007(7) 0.0044(7) 0.0045(7)
O2 0.0166(9) 0.0208(9) 0.0125(9) 0.0036(7) 0.0041(7) 0.0027(7)
O3 0.0207(10) 0.0320(11) 0.0185(10) -0.0070(8) 0.0071(8) -0.0075(8)
O4 0.0176(9) 0.0152(9) 0.0223(10) 0.0030(8) 0.0036(8) 0.0019(7)
N1 0.0190(11) 0.0140(10) 0.0135(11) -0.0014(8) 0.0036(9) 0.0012(9)
N2 0.0197(11) 0.0152(10) 0.0117(10) 0.0009(8) 0.0070(9) 0.0047(9)
N3 0.0161(10) 0.0176(11) 0.0123(10) 0.0025(8) 0.0037(9) 0.0052(8)
N4 0.0167(10) 0.0140(10) 0.0118(10) 0.0016(8) 0.0044(9) 0.0026(8)
N5 0.0179(11) 0.0190(11) 0.0127(11) -0.0024(9) 0.0042(9) 0.0025(9)
N6 0.0176(11) 0.0249(12) 0.0153(11) -0.0006(9) 0.0031(9) -0.0010(9)
N7 0.0147(10) 0.0192(11) 0.0169(11) 0.0032(9) 0.0030(9) -0.0002(9)
N8 0.082(2) 0.0316(16) 0.0312(16) 0.0061(13) 0.0223(16) 0.0232(16)
C1 0.0152(12) 0.0098(11) 0.0195(13) -0.0039(10) 0.0057(10) -0.0014(9)
C2 0.0191(13) 0.0153(12) 0.0149(13) 0.0002(10) 0.0024(11) -0.0007(10)
C3 0.0157(13) 0.0192(14) 0.0271(15) 0.0005(11) -0.0009(11) 0.0025(11)
C4 0.0175(13) 0.0216(14) 0.0303(16) -0.0021(12) 0.0087(12) 0.0024(11)
C5 0.0215(14) 0.0201(13) 0.0216(14) -0.0013(11) 0.0106(12) -0.0027(11)
C6 0.0175(12) 0.0127(12) 0.0167(13) 0.0000(10) 0.0059(11) -0.0003(10)
C7 0.0231(14) 0.0149(12) 0.0139(13) -0.0022(10) 0.0072(11) -0.0012(10)
C8 0.0184(13) 0.0234(14) 0.0121(12) -0.0004(10) 0.0054(10) 0.0008(11)
C9 0.0276(15) 0.0269(15) 0.0179(14) -0.0072(12) 0.0066(12) -0.0007(12)
C10 0.0284(16) 0.0391(18) 0.0150(14) -0.0099(13) 0.0034(12) -0.0036(13)
C11 0.0262(15) 0.0416(18) 0.0131(13) -0.0003(12) -0.0004(12) 0.0000(13)
C12 0.0220(14) 0.0303(15) 0.0160(14) 0.0017(11) 0.0039(11) 0.0050(12)
C13 0.0196(13) 0.0222(14) 0.0109(12) -0.0006(10) 0.0051(10) -0.0013(11)
C14 0.0182(12) 0.0166(12) 0.0118(12) 0.0034(10) 0.0048(10) 0.0038(10)
C15 0.0204(13) 0.0158(12) 0.0140(12) -0.0009(10) 0.0073(11) 0.0035(10)
C16 0.0242(14) 0.0192(13) 0.0144(13) 0.0015(10) 0.0066(11) 0.0060(11)
C17 0.0313(15) 0.0228(14) 0.0188(14) 0.0046(11) 0.0117(12) 0.0018(12)
C18 0.0251(15) 0.0271(15) 0.0278(16) -0.0003(12) 0.0154(13) -0.0006(12)
C19 0.0186(13) 0.0246(14) 0.0213(14) 0.0014(11) 0.0063(11) 0.0041(11)
C20 0.0213(13) 0.0166(13) 0.0125(12) -0.0021(10) 0.0070(11) 0.0019(10)
C21 0.0141(12) 0.0278(15) 0.0208(14) -0.0031(12) 0.0029(11) 0.0001(11)
C22 0.0187(14) 0.0290(16) 0.0300(16) -0.0090(13) 0.0031(12) 0.0013(12)
C23 0.0209(14) 0.0223(15) 0.0408(19) -0.0037(13) 0.0010(13) -0.0009(12)
C24 0.0246(15) 0.0220(15) 0.0344(18) 0.0069(13) 0.0019(13) -0.0012(12)
C25 0.0186(13) 0.0263(15) 0.0230(15) 0.0045(12) 0.0016(12) 0.0010(11)
C26 0.0152(12) 0.0213(14) 0.0204(14) 0.0032(11) 0.0010(11) 0.0029(10)
C27 0.0170(12) 0.0230(14) 0.0120(12) 0.0032(10) 0.0037(10) 0.0038(10)
C28 0.0162(12) 0.0164(13) 0.0168(13) 0.0002(10) 0.0056(10) 0.0045(10)
C29 0.0212(13) 0.0214(14) 0.0172(13) 0.0039(11) 0.0094(11) 0.0080(11)
C30 0.0282(15) 0.0250(14) 0.0128(13) -0.0014(11) 0.0079(11) 0.0086(12)
C31 0.0267(14) 0.0164(13) 0.0207(14) -0.0035(11) 0.0096(12) 0.0042(11)
C32 0.0190(13) 0.0168(13) 0.0179(13) 0.0017(10) 0.0047(11) 0.0049(10)
C33 0.0134(12) 0.0189(13) 0.0134(12) 0.0004(10) 0.0048(10) 0.0056(10)
C34 0.0169(12) 0.0148(12) 0.0121(12) 0.0009(10) 0.0043(10) 0.0023(10)
C35 0.0179(12) 0.0169(12) 0.0116(12) 0.0039(10) 0.0074(10) 0.0036(10)
C36 0.0180(13) 0.0215(13) 0.0131(12) 0.0002(10) 0.0057(10) 0.0007(10)
C37 0.0277(15) 0.0140(12) 0.0176(13) 0.0026(10) 0.0090(12) 0.0037(11)
C38 0.0262(14) 0.0187(13) 0.0165(13) 0.0047(11) 0.0071(11) 0.0101(11)
C39 0.0174(13) 0.0220(14) 0.0154(13) 0.0029(11) 0.0065(11) 0.0052(10)
C40 0.0209(13) 0.0173(13) 0.0141(13) 0.0022(10) 0.0082(11) 0.0025(10)
C41 0.0200(13) 0.0173(13) 0.0177(13) -0.0022(10) 0.0054(11) 0.0030(10)
C42 0.0217(13) 0.0252(14) 0.0169(13) 0.0013(11) 0.0031(11) 0.0043(11)
C43 0.0202(14) 0.0314(16) 0.0143(13) -0.0060(11) 0.0021(11) 0.0002(12)
C44 0.0193(13) 0.0215(14) 0.0207(14) -0.0056(11) 0.0047(11) -0.0021(11)
C45 0.0156(12) 0.0213(13) 0.0167(13) 0.0013(10) 0.0067(11) 0.0031(10)
C46 0.0266(15) 0.0275(15) 0.0215(15) -0.0059(12) 0.0062(12) -0.0031(12)
C47 0.0398(19) 0.0420(19) 0.0274(17) -0.0174(15) 0.0156(15) -0.0167(15)
C48 0.0287(17) 0.072(3) 0.0189(16) -0.0129(16) 0.0068(14) -0.0245(17)
C49 0.0193(15) 0.061(2) 0.0283(17) 0.0045(16) -0.0004(13) -0.0047(15)
C50 0.0190(14) 0.0341(17) 0.0261(16) 0.0049(13) 0.0030(12) 0.0009(12)
C51 0.0200(13) 0.0194(13) 0.0215(14) 0.0034(11) 0.0023(11) -0.0011(11)
C52 0.0250(15) 0.0335(17) 0.0329(17) 0.0054(14) 0.0126(13) -0.0102(13)
C53 0.0320(17) 0.046(2) 0.041(2) -0.0004(16) 0.0260(16) -0.0022(15)
C54 0.0350(17) 0.0316(17) 0.0368(18) -0.0065(14) 0.0189(15) -0.0018(14)
C55 0.0199(13) 0.0226(14) 0.0252(15) 0.0000(12) 0.0074(12) -0.0017(11)
C56 0.062(2) 0.0311(18) 0.0270(17) 0.0060(14) 0.0199(17) 0.0082(16)
C57 0.0324(17) 0.0280(16) 0.0328(18) 0.0002(13) 0.0117(14) 0.0063(13)
C58 0.0260(15) 0.0273(16) 0.0334(18) 0.0089(13) 0.0026(14) 0.0060(13)
C59 0.0259(15) 0.0381(17) 0.0210(15) 0.0048(13) 0.0045(13) -0.0020(13)
C60 0.051(2) 0.0339(18) 0.0259(17) -0.0022(14) 0.0130(16) 0.0092(16)
N9A 0.032(2) 0.053(3) 0.028(3) -0.018(2) 0.0022(19) -0.017(2)
C61A 0.030(3) 0.039(3) 0.042(3) -0.009(3) -0.004(3) -0.016(3)
C62A 0.027(4) 0.084(5) 0.074(5) -0.016(4) -0.005(4) -0.001(3)
C63A 0.036(3) 0.092(6) 0.093(7) -0.015(5) 0.006(4) -0.016(4)
C64A 0.031(4) 0.046(3) 0.058(4) -0.007(3) 0.021(3) -0.003(3)
C65A 0.033(3) 0.037(3) 0.035(3) 0.001(2) 0.011(2) 0.002(2)
N9B 0.055(6) 0.095(7) 0.060(6) -0.031(6) 0.005(5) 0.012(5)
C61B 0.047(7) 0.105(8) 0.046(7) -0.028(6) 0.002(6) 0.012(6)
C62B 0.038(7) 0.047(6) 0.068(7) -0.010(6) -0.022(6) -0.007(6)
C63B 0.045(6) 0.086(8) 0.059(7) 0.004(6) 0.006(6) -0.004(6)
C64B 0.026(5) 0.083(8) 0.060(7) 0.011(6) 0.012(5) -0.004(5)
C65B 0.042(6) 0.055(6) 0.050(6) 0.023(5) 0.031(5) 0.019(5)

loop_
_atom_type_symbol
_atom_type_description
_atom_type_scat_dispersion_real
_atom_type_scat_dispersion_imag
_atom_type_scat_source
C C 0.0033 0.0016 'International Tables Vol C Tables 4.2.6.8 and 6.1.1.4'
H H 0.0000 0.0000 'International Tables Vol C Tables 4.2.6.8 and 6.1.1.4'
N N 0.0061 0.0033 'International Tables Vol C Tables 4.2.6.8 and 6.1.1.4'
O O 0.0106 0.0060 'International Tables Vol C Tables 4.2.6.8 and 6.1.1.4'
Co Co 0.3494 0.9721 'International Tables Vol C Tables 4.2.6.8 and 6.1.1.4'
U U -9.6767 9.6646 'International Tables Vol C Tables 4.2.6.8 and 6.1.1.4'

loop_
_exptl_crystal_face_index_h
_exptl_crystal_face_index_k
_exptl_crystal_face_index_l
_exptl_crystal_face_perp_dist
-5 22 21 0.0431
-6 21 -17 0.0553
3 -14 -26 0.0557
6 -26 -17 0.0509
5 -17 20 0.0459
-2 30 12 0.0576
-11 8 23 0.0577
-13 -14 19 0.0477
-10 -25 11 0.0482
0 -31 -10 0.0440
12 -3 -23 0.0626
-15 -2 -6 0.0476
11 17 -19 0.0566
-1 25 18 0.0435
16 -1 -4 0.0783
2 25 17 0.0470

loop_
_geom_angle_atom_site_label_1
_geom_angle_atom_site_label_2
_geom_angle_atom_site_label_3
_geom_angle
O2 U1 O3 154.88(7)
O2 U1 O1 97.99(6)
O3 U1 O1 89.02(7)
O2 U1 N2 78.28(7)
O3 U1 N2 79.96(7)
O1 U1 N2 135.99(7)
O2 U1 N4 84.86(7)
O3 U1 N4 95.46(7)
O1 U1 N4 162.97(7)
N2 U1 N4 61.04(7)
O2 U1 N1 79.08(7)
O3 U1 N1 80.67(7)
O1 U1 N1 70.41(6)
N2 U1 N1 65.81(7)
N4 U1 N1 126.51(7)
O2 U1 N3 132.26(7)
O3 U1 N3 67.64(7)
O1 U1 N3 104.75(6)
N2 U1 N3 109.80(7)
N4 U1 N3 62.40(7)
N1 U1 N3 148.15(7)
O2 U1 N5 77.12(7)
O3 U1 N5 127.96(7)
O1 U1 N5 74.34(6)
N2 U1 N5 143.41(7)
N4 U1 N5 90.08(7)
N1 U1 N5 133.71(7)
N3 U1 N5 69.73(7)
O2 U1 Co1 111.53(5)
O3 U1 Co1 56.42(5)
O1 U1 Co1 145.09(5)
N2 U1 Co1 41.65(5)
N4 U1 Co1 44.14(5)
N1 U1 Co1 96.59(5)
N3 U1 Co1 68.98(5)
N5 U1 Co1 129.02(5)
O4 Co1 N2 100.69(8)
O4 Co1 N7 91.06(8)
N2 Co1 N7 163.36(8)
O4 Co1 N6 90.89(8)
N2 Co1 N6 102.04(9)
N7 Co1 N6 89.40(9)
O4 Co1 N4 94.12(8)
N2 Co1 N4 70.01(8)
N7 Co1 N4 97.64(8)
N6 Co1 N4 171.28(8)
O4 Co1 U1 137.66(6)
N2 Co1 U1 49.20(6)
N7 Co1 U1 114.46(6)
N6 Co1 U1 120.87(6)
N4 Co1 U1 51.34(5)
C1 O1 U1 133.05(16)
C20 O2 U1 137.53(16)
C21 O3 U1 132.64(17)
C40 O4 Co1 127.09(17)
C7 N1 C8 118.8(2)
C7 N1 U1 124.85(17)
C8 N1 U1 114.90(15)
C13 N2 C14 114.0(2)
C13 N2 Co1 114.09(16)
C14 N2 Co1 103.99(15)
C13 N2 U1 119.96(16)
C14 N2 U1 112.03(15)
Co1 N2 U1 89.15(8)
C27 N3 C28 121.2(2)
C27 N3 U1 129.96(18)
C28 N3 U1 108.80(15)
C33 N4 C34 116.6(2)
C33 N4 Co1 129.64(17)
C34 N4 Co1 99.21(15)
C33 N4 U1 109.68(15)
C34 N4 U1 113.04(15)
Co1 N4 U1 84.52(7)
C41 N5 C45 117.5(2)
C41 N5 U1 119.23(17)
C45 N5 U1 121.52(17)
C50 N6 C46 117.5(3)
C50 N6 Co1 117.0(2)
C46 N6 Co1 125.47(19)
C55 N7 C51 117.3(2)
C55 N7 Co1 116.69(18)
C51 N7 Co1 124.79(19)
C56 N8 C60 116.2(3)
O1 C1 C2 120.2(2)
O1 C1 C6 121.9(2)
C2 C1 C6 117.9(2)
C3 C2 C1 121.1(3)
C3 C2 H2 119.5
C1 C2 H2 119.5
C2 C3 C4 120.9(3)
C2 C3 H3 119.5
C4 C3 H3 119.5
C5 C4 C3 118.9(3)
C5 C4 H4 120.5
C3 C4 H4 120.5
C4 C5 C6 121.7(3)
C4 C5 H5 119.1
C6 C5 H5 119.1
C5 C6 C1 119.4(2)
C5 C6 C7 117.2(2)
C1 C6 C7 123.0(2)
N1 C7 C6 125.8(2)
N1 C7 H7 117.1
C6 C7 H7 117.1
C13 C8 C9 120.7(3)
C13 C8 N1 116.4(2)
C9 C8 N1 122.8(2)
C10 C9 C8 119.8(3)
C10 C9 H9 120.1
C8 C9 H9 120.1
C9 C10 C11 119.8(3)
C9 C10 H10 120.1
C11 C10 H10 120.1
C10 C11 C12 120.6(3)
C10 C11 H11 119.7
C12 C11 H11 119.7
C11 C12 C13 120.3(3)
C11 C12 H12 119.9
C13 C12 H12 119.9
C8 C13 C12 118.5(2)
C8 C13 N2 117.7(2)
C12 C13 N2 123.6(2)
N2 C14 C15 113.0(2)
N2 C14 C34 108.11(19)
C15 C14 C34 111.0(2)
N2 C14 H14 108.2
C15 C14 H14 108.2
C34 C14 H14 108.2
C16 C15 C20 118.5(2)
C16 C15 C14 120.7(2)
C20 C15 C14 120.7(2)
C15 C16 C17 121.7(3)
C15 C16 H16 119.2
C17 C16 H16 119.2
C18 C17 C16 119.1(3)
C18 C17 H17 120.4
C16 C17 H17 120.4
C17 C18 C19 120.5(3)
C17 C18 H18 119.8
C19 C18 H18 119.8
C18 C19 C20 120.3(3)
C18 C19 H19 119.9
C20 C19 H19 119.9
O2 C20 C19 120.1(2)
O2 C20 C15 120.1(2)
C19 C20 C15 119.8(2)
O3 C21 C22 119.7(3)
O3 C21 C26 122.1(2)
C22 C21 C26 118.2(3)
C23 C22 C21 120.8(3)
C23 C22 H22 119.6
C21 C22 H22 119.6
C22 C23 C24 120.9(3)
C22 C23 H23 119.6
C24 C23 H23 119.6
C25 C24 C23 119.2(3)
C25 C24 H24 120.4
C23 C24 H24 120.4
C24 C25 C26 121.5(3)
C24 C25 H25 119.3
C26 C25 H25 119.3
C25 C26 C21 119.4(3)
C25 C26 C27 119.2(3)
C21 C26 C27 121.2(2)
N3 C27 C26 123.8(2)
N3 C27 H27 118.1
C26 C27 H27 118.1
C29 C28 C33 122.1(2)
C29 C28 N3 123.6(2)
C33 C28 N3 113.8(2)
C28 C29 C30 120.5(3)
C28 C29 H29 119.8
C30 C29 H29 119.8
C31 C30 C29 118.7(3)
C31 C30 H30 120.7
C29 C30 H30 120.7
C30 C31 C32 121.6(3)
C30 C31 H31 119.2
C32 C31 H31 119.2
C31 C32 C33 121.0(2)
C31 C32 H32 119.5
C33 C32 H32 119.5
N4 C33 C32 126.5(2)
N4 C33 C28 117.3(2)
C32 C33 C28 116.2(2)
N4 C34 C35 115.3(2)
N4 C34 C14 107.60(19)
C35 C34 C14 109.6(2)
N4 C34 H34 108.0
C35 C34 H34 108.0
C14 C34 H34 108.0
C36 C35 C40 119.1(2)
C36 C35 C34 121.0(2)
C40 C35 C34 119.8(2)
C35 C36 C37 121.9(3)
C35 C36 H36 119.1
C37 C36 H36 119.1
C38 C37 C36 119.0(2)
C38 C37 H37 120.5
C36 C37 H37 120.5
C39 C38 C37 120.3(2)
C39 C38 H38 119.9
C37 C38 H38 119.9
C38 C39 C40 121.8(3)
C38 C39 H39 119.1
C40 C39 H39 119.1
O4 C40 C39 119.5(2)
O4 C40 C35 122.6(2)
C39 C40 C35 117.9(2)
N5 C41 C42 123.4(3)
N5 C41 H41 118.3
C42 C41 H41 118.3
C43 C42 C41 118.2(3)
C43 C42 H42 120.9
C41 C42 H42 120.9
C44 C43 C42 119.0(3)
C44 C43 H43 120.5
C42 C43 H43 120.5
C43 C44 C45 119.2(3)
C43 C44 H44 120.4
C45 C44 H44 120.4
N5 C45 C44 122.7(3)
N5 C45 H45 118.6
C44 C45 H45 118.6
N6 C46 C47 122.7(3)
N6 C46 H46 118.7
C47 C46 H46 118.7
C48 C47 C46 119.0(3)
C48 C47 H47 120.5
C46 C47 H47 120.5
C49 C48 C47 118.6(3)
C49 C48 H48 120.7
C47 C48 H48 120.7
C48 C49 C50 119.5(3)
C48 C49 H49 120.3
C50 C49 H49 120.3
N6 C50 C49 122.8(3)
N6 C50 H50 118.6
C49 C50 H50 118.6
N7 C51 C52 122.8(3)
N7 C51 H51 118.6
C52 C51 H51 118.6
C53 C52 C51 118.6(3)
C53 C52 H52 120.7
C51 C52 H52 120.7
C54 C53 C52 119.3(3)
C54 C53 H53 120.3
C52 C53 H53 120.3
C53 C54 C55 118.5(3)
C53 C54 H54 120.7
C55 C54 H54 120.7
N7 C55 C54 123.4(3)
N7 C55 H55 118.3
C54 C55 H55 118.3
N8 C56 C57 124.2(3)
N8 C56 H56 117.9
C57 C56 H56 117.9
C56 C57 C58 118.5(3)
C56 C57 H57 120.7
C58 C57 H57 120.7
C57 C58 C59 118.9(3)
C57 C58 H58 120.5
C59 C58 H58 120.5
C60 C59 C58 118.0(3)
C60 C59 H59 121.0
C58 C59 H59 121.0
N8 C60 C59 124.1(3)
N8 C60 H60 118.0
C59 C60 H60 118.0
C61A N9A C65A 120.0
N9A C61A C62A 120.0
N9A C61A H61A 120.0
C62A C61A H61A 120.0
C61A C62A C63A 120.0
C61A C62A H62A 120.0
C63A C62A H62A 120.0
C64A C63A C62A 120.0
C64A C63A H63A 120.0
C62A C63A H63A 120.0
C65A C64A C63A 120.0
C65A C64A H64A 120.0
C63A C64A H64A 120.0
C64A C65A N9A 120.0
C64A C65A H65A 120.0
N9A C65A H65A 120.0
C61B N9B C65B 120.0
C62B C61B N9B 120.0
C62B C61B H61B 120.0
N9B C61B H61B 120.0
C61B C62B C63B 120.0
C61B C62B H62B 120.0
C63B C62B H62B 120.0
C64B C63B C62B 120.0
C64B C63B H63B 120.0
C62B C63B H63B 120.0
C63B C64B C65B 120.0
C63B C64B H64B 120.0
C65B C64B H64B 120.0
C64B C65B N9B 120.0
C64B C65B H65B 120.0
N9B C65B H65B 120.0

loop_
_geom_bond_atom_site_label_1
_geom_bond_atom_site_label_2
_geom_bond_distance
U1 O2 2.1762(18)
U1 O3 2.2538(19)
U1 O1 2.2656(17)
U1 N2 2.410(2)
U1 N4 2.497(2)
U1 N1 2.548(2)
U1 N3 2.596(2)
U1 N5 2.656(2)
U1 Co1 3.1831(4)
Co1 O4 1.9441(18)
Co1 N2 2.116(2)
Co1 N7 2.125(2)
Co1 N6 2.134(2)
Co1 N4 2.227(2)
O1 C1 1.321(3)
O2 C20 1.346(3)
O3 C21 1.336(3)
O4 C40 1.322(3)
N1 C7 1.291(3)
N1 C8 1.423(3)
N2 C13 1.424(3)
N2 C14 1.483(3)
N3 C27 1.283(3)
N3 C28 1.425(3)
N4 C33 1.396(3)
N4 C34 1.478(3)
N5 C41 1.339(3)
N5 C45 1.342(3)
N6 C50 1.338(4)
N6 C46 1.341(4)
N7 C55 1.337(4)
N7 C51 1.344(3)
N8 C56 1.336(4)
N8 C60 1.338(4)
C1 C2 1.400(4)
C1 C6 1.424(4)
C2 C3 1.386(4)
C2 H2 0.9500
C3 C4 1.392(4)
C3 H3 0.9500
C4 C5 1.372(4)
C4 H4 0.9500
C5 C6 1.403(4)
C5 H5 0.9500
C6 C7 1.449(4)
C7 H7 0.9500
C8 C13 1.395(4)
C8 C9 1.402(4)
C9 C10 1.381(4)
C9 H9 0.9500
C10 C11 1.387(4)
C10 H10 0.9500
C11 C12 1.390(4)
C11 H11 0.9500
C12 C13 1.398(4)
C12 H12 0.9500
C14 C15 1.521(4)
C14 C34 1.580(3)
C14 H14 1.0000
C15 C16 1.390(4)
C15 C20 1.407(4)
C16 C17 1.390(4)
C16 H16 0.9500
C17 C18 1.382(4)
C17 H17 0.9500
C18 C19 1.390(4)
C18 H18 0.9500
C19 C20 1.393(4)
C19 H19 0.9500
C21 C22 1.406(4)
C21 C26 1.411(4)
C22 C23 1.381(4)
C22 H22 0.9500
C23 C24 1.383(5)
C23 H23 0.9500
C24 C25 1.374(4)
C24 H24 0.9500
C25 C26 1.400(4)
C25 H25 0.9500
C26 C27 1.452(4)
C27 H27 0.9500
C28 C29 1.382(4)
C28 C33 1.422(4)
C29 C30 1.388(4)
C29 H29 0.9500
C30 C31 1.386(4)
C30 H30 0.9500
C31 C32 1.389(4)
C31 H31 0.9500
C32 C33 1.408(4)
C32 H32 0.9500
C34 C35 1.519(3)
C34 H34 1.0000
C35 C36 1.390(4)
C35 C40 1.419(4)
C36 C37 1.393(4)
C36 H36 0.9500
C37 C38 1.385(4)
C37 H37 0.9500
C38 C39 1.377(4)
C38 H38 0.9500
C39 C40 1.406(4)
C39 H39 0.9500
C41 C42 1.386(4)
C41 H41 0.9500
C42 C43 1.384(4)
C42 H42 0.9500
C43 C44 1.379(4)
C43 H43 0.9500
C44 C45 1.380(4)
C44 H44 0.9500
C45 H45 0.9500
C46 C47 1.383(4)
C46 H46 0.9500
C47 C48 1.378(5)
C47 H47 0.9500
C48 C49 1.371(5)
C48 H48 0.9500
C49 C50 1.377(4)
C49 H49 0.9500
C50 H50 0.9500
C51 C52 1.381(4)
C51 H51 0.9500
C52 C53 1.379(5)
C52 H52 0.9500
C53 C54 1.372(5)
C53 H53 0.9500
C54 C55 1.379(4)
C54 H54 0.9500
C55 H55 0.9500
C56 C57 1.363(4)
C56 H56 0.9500
C57 C58 1.374(4)
C57 H57 0.9500
C58 C59 1.387(4)
C58 H58 0.9500
C59 C60 1.367(5)
C59 H59 0.9500
C60 H60 0.9500
N9A C61A 1.3900
N9A C65A 1.3900
C61A C62A 1.3900
C61A H61A 0.9500
C62A C63A 1.3900
C62A H62A 0.9500
C63A C64A 1.3900
C63A H63A 0.9500
C64A C65A 1.3900
C64A H64A 0.9500
C65A H65A 0.9500
N9B C61B 1.3900
N9B C65B 1.3900
C61B C62B 1.3900
C61B H61B 0.9500
C62B C63B 1.3900
C62B H62B 0.9500
C63B C64B 1.3900
C63B H63B 0.9500
C64B C65B 1.3900
C64B H64B 0.9500
C65B H65B 0.9500

loop_
_geom_hbond_atom_site_label_D
_geom_hbond_atom_site_label_H
_geom_hbond_atom_site_label_A
_geom_hbond_distance_DH
_geom_hbond_distance_HA
_geom_hbond_distance_DA
_geom_hbond_angle_DHA
C34 H34 N9A 1.00 2.52 3.490(4) 164.2
C41 H41 O1 0.95 2.61 3.133(3) 114.9
C46 H46 O3 0.95 2.44 3.113(4) 127.7
C50 H50 O4 0.95 2.37 2.932(4) 117.8

loop_
_geom_torsion_atom_site_label_1
_geom_torsion_atom_site_label_2
_geom_torsion_atom_site_label_3
_geom_torsion_atom_site_label_4
_geom_torsion
U1 O1 C1 C2 144.62(19)
U1 O1 C1 C6 -36.9(3)
O1 C1 C2 C3 -178.1(2)
C6 C1 C2 C3 3.4(4)
C1 C2 C3 C4 -1.0(4)
C2 C3 C4 C5 -2.0(4)
C3 C4 C5 C6 2.6(4)
C4 C5 C6 C1 -0.2(4)
C4 C5 C6 C7 -173.1(2)
O1 C1 C6 C5 178.8(2)
C2 C1 C6 C5 -2.8(4)
O1 C1 C6 C7 -8.8(4)
C2 C1 C6 C7 169.7(2)
C8 N1 C7 C6 -172.6(2)
U1 N1 C7 C6 21.9(4)
C5 C6 C7 N1 -175.4(2)
C1 C6 C7 N1 12.0(4)
C7 N1 C8 C13 -144.6(2)
U1 N1 C8 C13 22.3(3)
C7 N1 C8 C9 39.4(4)
U1 N1 C8 C9 -153.7(2)
C13 C8 C9 C10 3.3(4)
N1 C8 C9 C10 179.1(3)
C8 C9 C10 C11 1.5(5)
C9 C10 C11 C12 -2.5(5)
C10 C11 C12 C13 -1.1(5)
C9 C8 C13 C12 -6.8(4)
N1 C8 C13 C12 177.1(2)
C9 C8 C13 N2 168.0(2)
N1 C8 C13 N2 -8.0(4)
C11 C12 C13 C8 5.7(4)
C11 C12 C13 N2 -168.8(3)
C14 N2 C13 C8 125.2(2)
Co1 N2 C13 C8 -115.5(2)
U1 N2 C13 C8 -11.7(3)
C14 N2 C13 C12 -60.2(3)
Co1 N2 C13 C12 59.0(3)
U1 N2 C13 C12 162.9(2)
C13 N2 C14 C15 -68.1(3)
Co1 N2 C14 C15 167.05(17)
U1 N2 C14 C15 72.2(2)
C13 N2 C14 C34 168.7(2)
Co1 N2 C14 C34 43.8(2)
U1 N2 C14 C34 -51.0(2)
N2 C14 C15 C16 129.1(3)
C34 C14 C15 C16 -109.3(3)
N2 C14 C15 C20 -54.4(3)
C34 C14 C15 C20 67.3(3)
C20 C15 C16 C17 0.1(4)
C14 C15 C16 C17 176.7(2)
C15 C16 C17 C18 1.8(4)
C16 C17 C18 C19 -1.3(4)
C17 C18 C19 C20 -1.1(4)
U1 O2 C20 C19 -150.2(2)
U1 O2 C20 C15 30.4(4)
C18 C19 C20 O2 -176.5(2)
C18 C19 C20 C15 3.0(4)
C16 C15 C20 O2 177.0(2)
C14 C15 C20 O2 0.4(4)
C16 C15 C20 C19 -2.5(4)
C14 C15 C20 C19 -179.1(2)
U1 O3 C21 C22 -130.4(2)
U1 O3 C21 C26 51.4(4)
O3 C21 C22 C23 -178.7(3)
C26 C21 C22 C23 -0.4(4)
C21 C22 C23 C24 1.3(4)
C22 C23 C24 C25 -0.5(4)
C23 C24 C25 C26 -1.1(4)
C24 C25 C26 C21 1.9(4)
C24 C25 C26 C27 177.3(3)
O3 C21 C26 C25 177.1(2)
C22 C21 C26 C25 -1.1(4)
O3 C21 C26 C27 1.8(4)
C22 C21 C26 C27 -176.4(2)
C28 N3 C27 C26 174.4(2)
U1 N3 C27 C26 -3.6(4)
C25 C26 C27 N3 163.8(3)
C21 C26 C27 N3 -20.9(4)
C27 N3 C28 C29 43.9(4)
U1 N3 C28 C29 -137.7(2)
C27 N3 C28 C33 -143.4(2)
U1 N3 C28 C33 34.9(2)
C33 C28 C29 C30 0.2(4)
N3 C28 C29 C30 172.3(2)
C28 C29 C30 C31 -0.2(4)
C29 C30 C31 C32 0.4(4)
C30 C31 C32 C33 -0.5(4)
C34 N4 C33 C32 3.5(4)
Co1 N4 C33 C32 -126.9(2)
U1 N4 C33 C32 133.6(2)
C34 N4 C33 C28 -173.6(2)
Co1 N4 C33 C28 56.0(3)
U1 N4 C33 C28 -43.4(3)
C31 C32 C33 N4 -176.6(2)
C31 C32 C33 C28 0.4(4)
C29 C28 C33 N4 177.0(2)
N3 C28 C33 N4 4.2(3)
C29 C28 C33 C32 -0.3(4)
N3 C28 C33 C32 -173.1(2)
C33 N4 C34 C35 -70.9(3)
Co1 N4 C34 C35 72.6(2)
U1 N4 C34 C35 160.58(17)
C33 N4 C34 C14 166.4(2)
Co1 N4 C34 C14 -50.02(19)
U1 N4 C34 C14 37.9(2)
N2 C14 C34 N4 6.6(3)
C15 C14 C34 N4 -117.8(2)
N2 C14 C34 C35 -119.4(2)
C15 C14 C34 C35 116.1(2)
N4 C34 C35 C36 125.8(3)
C14 C34 C35 C36 -112.6(3)
N4 C34 C35 C40 -59.5(3)
C14 C34 C35 C40 62.1(3)
C40 C35 C36 C37 1.8(4)
C34 C35 C36 C37 176.5(2)
C35 C36 C37 C38 1.2(4)
C36 C37 C38 C39 -1.5(4)
C37 C38 C39 C40 -1.3(4)
Co1 O4 C40 C39 -156.99(19)
Co1 O4 C40 C35 24.6(4)
C38 C39 C40 O4 -174.2(2)
C38 C39 C40 C35 4.3(4)
C36 C35 C40 O4 174.0(2)
C34 C35 C40 O4 -0.8(4)
C36 C35 C40 C39 -4.4(4)
C34 C35 C40 C39 -179.2(2)
C45 N5 C41 C42 1.3(4)
U1 N5 C41 C42 -164.0(2)
N5 C41 C42 C43 0.0(4)
C41 C42 C43 C44 -1.3(4)
C42 C43 C44 C45 1.3(4)
C41 N5 C45 C44 -1.3(4)
U1 N5 C45 C44 163.59(19)
C43 C44 C45 N5 0.1(4)
C50 N6 C46 C47 -0.9(4)
Co1 N6 C46 C47 -179.6(2)
N6 C46 C47 C48 0.9(5)
C46 C47 C48 C49 -0.4(5)
C47 C48 C49 C50 -0.1(5)
C46 N6 C50 C49 0.4(4)
Co1 N6 C50 C49 179.2(2)
C48 C49 C50 N6 0.1(5)
C55 N7 C51 C52 1.4(4)
Co1 N7 C51 C52 -165.7(2)
N7 C51 C52 C53 -2.1(5)
C51 C52 C53 C54 0.9(5)
C52 C53 C54 C55 0.9(5)
C51 N7 C55 C54 0.5(4)
Co1 N7 C55 C54 168.7(2)
C53 C54 C55 N7 -1.7(5)
C60 N8 C56 C57 -0.8(6)
N8 C56 C57 C58 0.3(6)
C56 C57 C58 C59 1.4(5)
C57 C58 C59 C60 -2.7(5)
C56 N8 C60 C59 -0.7(6)
C58 C59 C60 N8 2.4(5)
C65A N9A C61A C62A 0.0
N9A C61A C62A C63A 0.0
C61A C62A C63A C64A 0.0
C62A C63A C64A C65A 0.0
C63A C64A C65A N9A 0.0
C61A N9A C65A C64A 0.0
C65B N9B C61B C62B 0.0
N9B C61B C62B C63B 0.0
C61B C62B C63B C64B 0.0
C62B C63B C64B C65B 0.0
C63B C64B C65B N9B 0.0
C61B N9B C65B C64B 0.0
